data_2220041
loop_
_publ_author_name
'Li, Yu-Feng'
'Jian, Fang-Fang'

_publ_section_title
;
 <i>N</i>'-[1-(4-Methoxyphenyl)ethylidene]acetohydrazide
;
_journal_coeditor_code AT2657
_journal_issue 12
_journal_name_full 'Acta Crystallographica Section E'
_journal_page_first o2409
_journal_paper_doi 10.1107/S1600536808037677
_journal_volume 64
_journal_year 2008
_chemical_formula_iupac 'C11 H14 N2 O2'
_chemical_formula_moiety 'C11 H14 N2 O2'
_chemical_formula_sum 'C11 H14 N2 O2'
_chemical_formula_weight 206.24
_chemical_name_systematic
;
<i>N</i>'-[1-(4-Methoxyphenyl)ethylidene]acetohydrazide
;
_space_group_IT_number 14
_symmetry_cell_setting monoclinic
_symmetry_space_group_name_Hall '-P 2yn'
_symmetry_space_group_name_H-M 'P 1 21/n 1'
_atom_sites_solution_hydrogens geom
_atom_sites_solution_primary direct
_atom_sites_solution_secondary difmap
_audit_creation_method SHELXL-97
_cell_angle_alpha 90.00
_cell_angle_beta 98.88(3)
_cell_angle_gamma 90.00
_cell_formula_units_Z 4
_cell_length_a 13.282(3)
_cell_length_b 4.9923(10)
_cell_length_c 16.854(3)
_cell_measurement_reflns_used 831
_cell_measurement_temperature 293(2)
_cell_measurement_theta_max 24.03
_cell_measurement_theta_min 2.44
_cell_volume 1104.2(4)
_computing_cell_refinement 'SAINT (Bruker, 1997)'
_computing_data_collection 'SMART (Bruker, 1997)'
_computing_data_reduction 'SAINT (Bruker, 1997)'
_computing_molecular_graphics 'SHELXTL (Sheldrick, 2008)'
_computing_publication_material 'SHELXTL (Sheldrick, 2008)'
_computing_structure_refinement 'SHELXL97 (Sheldrick, 2008)'
_computing_structure_solution 'SHELXS97 (Sheldrick, 2008)'
_diffrn_ambient_temperature 273(2)
_diffrn_measured_fraction_theta_full 0.977
_diffrn_measured_fraction_theta_max 0.977
_diffrn_measurement_device_type 'Bruker SMART CCD area-detector'
_diffrn_measurement_method '\f and \w'
_diffrn_radiation_monochromator graphite
_diffrn_radiation_source 'fine-focus sealed tube'
_diffrn_radiation_type MoK\a
_diffrn_radiation_wavelength 0.71073
_diffrn_reflns_av_R_equivalents 0.0349
_diffrn_reflns_av_sigmaI/netI 0.0476
_diffrn_reflns_limit_h_max 15
_diffrn_reflns_limit_h_min -17
_diffrn_reflns_limit_k_max 6
_diffrn_reflns_limit_k_min -6
_diffrn_reflns_limit_l_max 22
_diffrn_reflns_limit_l_min -16
_diffrn_reflns_number 6830
_diffrn_reflns_theta_full 28.25
_diffrn_reflns_theta_max 28.25
_diffrn_reflns_theta_min 1.82
_exptl_absorpt_coefficient_mu 0.087
_exptl_absorpt_correction_type none
_exptl_crystal_colour yellow
_exptl_crystal_density_diffrn 1.241
_exptl_crystal_density_method 'not measured'
_exptl_crystal_description block
_exptl_crystal_F_000 440
_exptl_crystal_size_max 0.25
_exptl_crystal_size_mid 0.20
_exptl_crystal_size_min 0.18
_refine_diff_density_max 0.168
_refine_diff_density_min -0.172
_refine_ls_extinction_method none
_refine_ls_goodness_of_fit_ref 0.930
_refine_ls_hydrogen_treatment constr
_refine_ls_matrix_type full
_refine_ls_number_parameters 137
_refine_ls_number_reflns 2681
_refine_ls_number_restraints 0
_refine_ls_restrained_S_all 0.930
_refine_ls_R_factor_all 0.1342
_refine_ls_R_factor_gt 0.0578
_refine_ls_shift/su_max 0.000
_refine_ls_shift/su_mean 0.000
_refine_ls_structure_factor_coef Fsqd
_refine_ls_weighting_details 'calc w=1/[\s^2^(Fo^2^)+(0.0986P)^2^+0.0719P] where P=(Fo^2^+2Fc^2^)/3'
_refine_ls_weighting_scheme calc
_refine_ls_wR_factor_gt 0.1514
_refine_ls_wR_factor_ref 0.1964
_reflns_number_gt 1228
_reflns_number_total 2681
_reflns_threshold_expression I>2\s(I)
_cod_data_source_file at2657.cif
_cod_data_source_block I
_cod_original_sg_symbol_H-M 'P 21/n'
_cod_database_code 2220041
_cod_database_fobs_code 2220041

loop_
_symmetry_equiv_pos_as_xyz
'x, y, z'
'-x+1/2, y+1/2, -z+1/2'
'-x, -y, -z'
'x-1/2, -y-1/2, z-1/2'

loop_
_atom_site_type_symbol
_atom_site_label
_atom_site_fract_x
_atom_site_fract_y
_atom_site_fract_z
_atom_site_U_iso_or_equiv
_atom_site_adp_type
_atom_site_calc_flag
_atom_site_refinement_flags
_atom_site_occupancy
O O2 0.98272(13) 0.2016(4) 0.91643(10) 0.0761(6) Uani d . 1
O O1 1.64324(12) 0.8045(4) 1.19345(10) 0.0788(6) Uani d . 1
N N2 1.12429(14) 0.2219(4) 1.00666(11) 0.0631(6) Uani d . 1
H H2A 1.1037 0.0925 1.0338 0.076 Uiso calc R 1
N N1 1.21780(14) 0.3415(4) 1.03226(11) 0.0608(5) Uani d . 1
C C5 1.36778(17) 0.4053(4) 1.12310(13) 0.0559(6) Uani d . 1
C C10 1.06577(19) 0.3085(5) 0.93934(14) 0.0606(6) Uani d . 1
C C8 1.26860(17) 0.2683(4) 1.09940(13) 0.0572(6) Uani d . 1
C C2 1.55227(16) 0.6811(5) 1.16686(13) 0.0588(6) Uani d . 1
C C7 1.51710(18) 0.5048(5) 1.21885(14) 0.0675(7) Uani d . 1
H H7A 1.5547 0.4775 1.2695 0.081 Uiso calc R 1
C C3 1.49509(19) 0.7215(5) 1.09293(15) 0.0739(8) Uani d . 1
H H3A 1.5174 0.8408 1.0570 0.089 Uiso calc R 1
C C4 1.40476(19) 0.5860(6) 1.07177(14) 0.0752(8) Uani d . 1
H H4A 1.3671 0.6163 1.0213 0.090 Uiso calc R 1
C C6 1.42740(18) 0.3683(5) 1.19720(13) 0.0632(7) Uani d . 1
H H6A 1.4061 0.2477 1.2333 0.076 Uiso calc R 1
C C11 1.1030(2) 0.5331(5) 0.89359(15) 0.0754(7) Uani d . 1
H H11A 1.0532 0.5729 0.8475 0.113 Uiso calc R 1
H H11B 1.1660 0.4828 0.8764 0.113 Uiso calc R 1
H H11C 1.1137 0.6886 0.9273 0.113 Uiso calc R 1
C C9 1.2343(2) 0.0599(6) 1.15380(17) 0.0931(10) Uani d . 1
H H9A 1.1689 0.1090 1.1668 0.159(16) Uiso calc R 1
H H9B 1.2828 0.0482 1.2022 0.239 Uiso calc R 1
H H9C 1.2292 -0.1105 1.1271 0.239 Uiso calc R 1
C C1 1.68123(19) 0.9957(5) 1.14314(16) 0.0807(8) Uani d . 1
H H1B 1.7453 1.0639 1.1695 0.121 Uiso calc R 1
H H1C 1.6335 1.1404 1.1324 0.121 Uiso calc R 1
H H1D 1.6906 0.9120 1.0935 0.121 Uiso calc R 1

loop_
_atom_site_aniso_label
_atom_site_aniso_U_11
_atom_site_aniso_U_22
_atom_site_aniso_U_33
_atom_site_aniso_U_12
_atom_site_aniso_U_13
_atom_site_aniso_U_23
O2 0.0790(12) 0.0801(12) 0.0670(11) -0.0227(10) 0.0048(9) 0.0087(9)
O1 0.0687(11) 0.0908(13) 0.0735(12) -0.0172(10) 0.0003(9) 0.0073(10)
N2 0.0729(13) 0.0604(12) 0.0562(12) -0.0161(10) 0.0109(10) 0.0038(9)
N1 0.0651(12) 0.0615(12) 0.0562(12) -0.0126(9) 0.0107(9) -0.0025(9)
C5 0.0640(13) 0.0541(13) 0.0515(13) -0.0032(11) 0.0153(11) -0.0005(10)
C10 0.0718(16) 0.0557(14) 0.0558(14) -0.0084(12) 0.0145(12) -0.0020(11)
C8 0.0674(15) 0.0560(14) 0.0506(13) -0.0047(12) 0.0162(11) -0.0009(11)
C2 0.0598(14) 0.0620(14) 0.0549(13) 0.0000(11) 0.0097(11) 0.0000(11)
C7 0.0722(15) 0.0773(16) 0.0510(13) -0.0031(14) 0.0033(11) 0.0059(12)
C3 0.0746(16) 0.0863(19) 0.0598(15) -0.0177(15) 0.0072(13) 0.0196(14)
C4 0.0759(16) 0.0917(19) 0.0542(14) -0.0197(15) -0.0016(12) 0.0178(13)
C6 0.0768(16) 0.0603(14) 0.0533(14) -0.0024(12) 0.0130(12) 0.0081(11)
C11 0.0877(17) 0.0683(16) 0.0696(16) -0.0160(14) 0.0099(13) 0.0132(13)
C9 0.101(2) 0.097(2) 0.0798(19) -0.0350(18) 0.0105(16) 0.0259(17)
C1 0.0726(16) 0.0842(19) 0.0872(18) -0.0190(15) 0.0183(14) 0.0019(16)

loop_
_atom_type_symbol
_atom_type_description
_atom_type_scat_dispersion_real
_atom_type_scat_dispersion_imag
_atom_type_scat_source
C C 0.0033 0.0016 'International Tables Vol C Tables 4.2.6.8 and 6.1.1.4'
H H 0.0000 0.0000 'International Tables Vol C Tables 4.2.6.8 and 6.1.1.4'
N N 0.0061 0.0033 'International Tables Vol C Tables 4.2.6.8 and 6.1.1.4'
O O 0.0106 0.0060 'International Tables Vol C Tables 4.2.6.8 and 6.1.1.4'

loop_
_geom_angle_atom_site_label_1
_geom_angle_atom_site_label_2
_geom_angle_atom_site_label_3
_geom_angle
C2 O1 C1 118.96(19)
C10 N2 N1 119.9(2)
C10 N2 H2A 120.1
N1 N2 H2A 120.1
C8 N1 N2 118.54(19)
C6 C5 C4 116.1(2)
C6 C5 C8 122.8(2)
C4 C5 C8 121.0(2)
O2 C10 N2 119.9(2)
O2 C10 C11 121.1(2)
N2 C10 C11 119.0(2)
N1 C8 C5 115.6(2)
N1 C8 C9 124.7(2)
C5 C8 C9 119.7(2)
O1 C2 C3 124.7(2)
O1 C2 C7 116.7(2)
C3 C2 C7 118.6(2)
C6 C7 C2 121.0(2)
C6 C7 H7A 119.5
C2 C7 H7A 119.5
C2 C3 C4 120.1(2)
C2 C3 H3A 119.9
C4 C3 H3A 119.9
C3 C4 C5 122.4(2)
C3 C4 H4A 118.8
C5 C4 H4A 118.8
C7 C6 C5 121.7(2)
C7 C6 H6A 119.1
C5 C6 H6A 119.1
C10 C11 H11A 109.5
C10 C11 H11B 109.5
H11A C11 H11B 109.5
C10 C11 H11C 109.5
H11A C11 H11C 109.5
H11B C11 H11C 109.5
C8 C9 H9A 109.5
C8 C9 H9B 109.5
H9A C9 H9B 109.5
C8 C9 H9C 109.5
H9A C9 H9C 109.5
H9B C9 H9C 109.5
O1 C1 H1B 109.5
O1 C1 H1C 109.5
H1B C1 H1C 109.5
O1 C1 H1D 109.5
H1B C1 H1D 109.5
H1C C1 H1D 109.5

loop_
_geom_bond_atom_site_label_1
_geom_bond_atom_site_label_2
_geom_bond_distance
O2 C10 1.232(3)
O1 C2 1.369(3)
O1 C1 1.420(3)
N2 C10 1.344(3)
N2 N1 1.386(2)
N2 H2A 0.8600
N1 C8 1.278(3)
C5 C6 1.384(3)
C5 C4 1.391(3)
C5 C8 1.483(3)
C10 C11 1.488(3)
C8 C9 1.503(3)
C2 C3 1.370(3)
C2 C7 1.374(3)
C7 C6 1.372(3)
C7 H7A 0.9300
C3 C4 1.376(3)
C3 H3A 0.9300
C4 H4A 0.9300
C6 H6A 0.9300
C11 H11A 0.9600
C11 H11B 0.9600
C11 H11C 0.9600
C9 H9A 0.9600
C9 H9B 0.9600
C9 H9C 0.9600
C1 H1B 0.9600
C1 H1C 0.9600
C1 H1D 0.9600

loop_
_geom_hbond_atom_site_label_D
_geom_hbond_atom_site_label_H
_geom_hbond_atom_site_label_A
_geom_hbond_site_symmetry_A
_geom_hbond_distance_DH
_geom_hbond_distance_HA
_geom_hbond_distance_DA
_geom_hbond_angle_DHA
_geom_hbond_publ_flag
N2 H2A O2 3_757 0.86 2.12 2.956(3) 166 yes
C4 H4A N1 . 0.93 2.44 2.755(3) 100 no

loop_
_cod_related_entry_id
_cod_related_entry_database
_cod_related_entry_code
1 ChemSpider 6094124
